data_4104596
loop_
_publ_author_name
'Ronald Lindner'
'Christoph Wagner'
'Dirk Steinborn'

_publ_section_title
;
 Synthesis of Trimethylplatinum(IV) Complexes with N,N- and
 N,O-Heterocyclic Carbene Ligands and Their Reductive C-C Elimination
 Reactions
;
_journal_name_full 'Journal of the American Chemical Society'
_journal_page_first 8861
_journal_page_last 8874
_journal_paper_doi 10.1021/ja901264t
_journal_volume 131
_journal_year 2009
_chemical_formula_moiety 'C17 H22 N3 O Pt, B F4'
_chemical_formula_sum 'C17 H22 B F4 N3 O Pt'
_chemical_formula_weight 566.28
_chemical_name_systematic
; 
 ? 
;
_space_group_IT_number 14
_symmetry_cell_setting monoclinic
_symmetry_space_group_name_Hall '-P 2ybc'
_symmetry_space_group_name_H-M 'P 1 21/c 1'
_atom_sites_solution_hydrogens geom
_atom_sites_solution_primary direct
_atom_sites_solution_secondary difmap
_audit_creation_method SHELXL-97
_cell_angle_alpha 90.00
_cell_angle_beta 96.350(7)
_cell_angle_gamma 90.00
_cell_formula_units_Z 4
_cell_length_a 8.4311(7)
_cell_length_b 12.433(3)
_cell_length_c 19.0694(16)
_cell_measurement_reflns_used 25
_cell_measurement_temperature 293(2)
_cell_measurement_theta_max 24.91
_cell_measurement_theta_min 15.14
_cell_volume 1986.7(5)
_computing_cell_refinement 'STADI4 (STOE, 1996)'
_computing_data_collection 'STADI4 (STOE, 1996)'
_computing_data_reduction 'X-RED  (STOE, 1996)'
_computing_structure_refinement 'SHELXL-97 (Sheldrick, 1997)'
_computing_structure_solution 'SHELXS-97 (Sheldrick, 1990)'
_diffrn_ambient_temperature 293(2)
_diffrn_measured_fraction_theta_full 0.999
_diffrn_measured_fraction_theta_max 0.999
_diffrn_measurement_device_type 'STOE STADI4 4-circle-diffractometer D069'
_diffrn_measurement_method \w--2\q
_diffrn_radiation_monochromator graphite
_diffrn_radiation_source 'fine-focus sealed tube'
_diffrn_radiation_type MoK\a
_diffrn_radiation_wavelength 0.71073
_diffrn_reflns_av_R_equivalents 0.0929
_diffrn_reflns_av_sigmaI/netI 0.0955
_diffrn_reflns_limit_h_max 10
_diffrn_reflns_limit_h_min -10
_diffrn_reflns_limit_k_max 14
_diffrn_reflns_limit_k_min 0
_diffrn_reflns_limit_l_max 22
_diffrn_reflns_limit_l_min -22
_diffrn_reflns_number 6900
_diffrn_reflns_theta_full 25.04
_diffrn_reflns_theta_max 25.04
_diffrn_reflns_theta_min 1.96
_diffrn_standards_decay_% 'random variation +-5'
_diffrn_standards_interval_time 60
_diffrn_standards_number 2
_exptl_absorpt_coefficient_mu 7.110
_exptl_absorpt_correction_T_max 0.2422
_exptl_absorpt_correction_T_min 0.1581
_exptl_absorpt_correction_type numerical
_exptl_absorpt_process_details '(X-RED 1.07; Stoe & Cie, 1999)'
_exptl_crystal_colour colourless
_exptl_crystal_density_diffrn 1.893
_exptl_crystal_description block
_exptl_crystal_F_000 1088
_exptl_crystal_size_max 0.40
_exptl_crystal_size_mid 0.32
_exptl_crystal_size_min 0.24
_refine_diff_density_max 1.493
_refine_diff_density_min -1.958
_refine_diff_density_rms 0.151
_refine_ls_extinction_coef 0.0040(3)
_refine_ls_extinction_expression Fc^*^=kFc[1+0.001xFc^2^\l^3^/sin(2\q)]^-1/4^
_refine_ls_extinction_method SHELXL
_refine_ls_goodness_of_fit_ref 1.100
_refine_ls_hydrogen_treatment constr
_refine_ls_matrix_type full
_refine_ls_number_parameters 249
_refine_ls_number_reflns 3506
_refine_ls_number_restraints 0
_refine_ls_restrained_S_all 1.100
_refine_ls_R_factor_all 0.0534
_refine_ls_R_factor_gt 0.0406
_refine_ls_shift/su_max 0.001
_refine_ls_shift/su_mean 0.000
_refine_ls_structure_factor_coef Fsqd
_refine_ls_weighting_details 'calc w=1/[\s^2^(Fo^2^)+(0.0384P)^2^+0.0000P] where P=(Fo^2^+2Fc^2^)/3'
_refine_ls_weighting_scheme calc
_refine_ls_wR_factor_gt 0.0975
_refine_ls_wR_factor_ref 0.1056
_reflns_number_gt 2864
_reflns_number_total 3506
_reflns_threshold_expression >2sigma(I)
_cod_data_source_file ja901264t_si_004.cif
_cod_data_source_block z:\s1000\s1113
_cod_database_code 4104596

loop_
_symmetry_equiv_pos_as_xyz
'x, y, z'
'-x, y+1/2, -z+1/2'
'-x, -y, -z'
'x, -y-1/2, z-1/2'

loop_
_atom_site_label
_atom_site_type_symbol
_atom_site_fract_x
_atom_site_fract_y
_atom_site_fract_z
_atom_site_U_iso_or_equiv
_atom_site_adp_type
_atom_site_occupancy
_atom_site_symmetry_multiplicity
_atom_site_calc_flag
_atom_site_refinement_flags
C1 C 0.9438(9) 0.6687(6) 0.4334(4) 0.0433(17) Uani 1 1 d .
C2 C 1.0015(12) 0.6372(9) 0.5469(4) 0.064(2) Uani 1 1 d .
H1 H 1.0585 0.6358 0.5916 0.076 Uiso 1 1 calc R
C3 C 0.8585(14) 0.6045(8) 0.5327(5) 0.070(3) Uani 1 1 d .
H2 H 0.7946 0.5721 0.5635 0.083 Uiso 1 1 calc R
C4 C 0.6619(11) 0.6050(11) 0.4216(5) 0.084(4) Uani 1 1 d .
H3 H 0.6661 0.6172 0.3721 0.101 Uiso 1 1 calc R
H4 H 0.5830 0.6514 0.4383 0.101 Uiso 1 1 calc R
H5 H 0.6340 0.5314 0.4291 0.101 Uiso 1 1 calc R
C5 C 1.0402(13) 0.7888(8) 0.2370(5) 0.066(3) Uani 1 1 d .
H6 H 0.9448 0.7886 0.2045 0.079 Uiso 1 1 calc R
H8 H 1.1192 0.7440 0.2191 0.079 Uiso 1 1 calc R
H7 H 1.0802 0.8609 0.2427 0.079 Uiso 1 1 calc R
C6 C 1.2048(10) 0.6496(9) 0.3470(5) 0.064(2) Uani 1 1 d .
H9 H 1.2687 0.6734 0.3114 0.077 Uiso 1 1 calc R
H11 H 1.1869 0.5736 0.3423 0.077 Uiso 1 1 calc R
H10 H 1.2594 0.6648 0.3928 0.077 Uiso 1 1 calc R
C7 C 0.9045(12) 0.5945(8) 0.2824(5) 0.065(2) Uani 1 1 d .
H13 H 0.7964 0.6063 0.2624 0.078 Uiso 1 1 calc R
H14 H 0.9081 0.5349 0.3146 0.078 Uiso 1 1 calc R
H12 H 0.9696 0.5788 0.2455 0.078 Uiso 1 1 calc R
C8 C 1.2126(9) 0.8999(8) 0.4180(4) 0.052(2) Uani 1 1 d .
H15 H 1.2888 0.8455 0.4222 0.062 Uiso 1 1 calc R
C9 C 1.2529(11) 0.9996(9) 0.4451(5) 0.063(2) Uani 1 1 d .
H16 H 1.3561 1.0128 0.4659 0.076 Uiso 1 1 calc R
C10 C 1.1429(12) 1.0783(8) 0.4415(5) 0.065(2) Uani 1 1 d .
H17 H 1.1696 1.1458 0.4603 0.077 Uiso 1 1 calc R
C11 C 0.9953(9) 1.0592(7) 0.4110(4) 0.051(2) Uani 1 1 d .
H18 H 0.9191 1.1136 0.4082 0.061 Uiso 1 1 calc R
C12 C 0.9554(9) 0.9577(7) 0.3834(4) 0.0423(17) Uani 1 1 d .
C13 C 0.7956(9) 0.9293(7) 0.3468(4) 0.0445(18) Uani 1 1 d .
C14 C 0.6700(11) 1.0022(9) 0.3396(5) 0.068(3) Uani 1 1 d .
H19 H 0.6815 1.0703 0.3597 0.082 Uiso 1 1 calc R
C15 C 0.5296(11) 0.9719(11) 0.3027(6) 0.081(3) Uani 1 1 d .
H20 H 0.4445 1.0199 0.2973 0.097 Uiso 1 1 calc R
C16 C 0.5127(12) 0.8722(12) 0.2735(6) 0.079(3) Uani 1 1 d .
H21 H 0.4166 0.8513 0.2485 0.095 Uiso 1 1 calc R
C17 C 0.6383(11) 0.8040(10) 0.2817(5) 0.065(2) Uani 1 1 d .
H22 H 0.6277 0.7367 0.2604 0.078 Uiso 1 1 calc R
O O 1.0604(7) 0.6752(6) 0.4867(3) 0.0594(15) Uani 1 1 d .
N1 N 0.8169(8) 0.6279(6) 0.4598(3) 0.0512(17) Uani 1 1 d .
N2 N 1.0654(7) 0.8782(5) 0.3854(3) 0.0410(14) Uani 1 1 d .
N3 N 0.7789(7) 0.8295(6) 0.3195(3) 0.0469(16) Uani 1 1 d .
B B 0.4763(13) 0.7359(10) 0.5837(6) 0.063(3) Uani 1 1 d .
F1 F 0.4888(12) 0.7906(8) 0.5211(4) 0.127(3) Uani 1 1 d .
F2 F 0.5049(12) 0.6330(8) 0.5751(7) 0.174(5) Uani 1 1 d .
F3 F 0.5831(11) 0.7880(10) 0.6305(4) 0.144(4) Uani 1 1 d .
F4 F 0.3293(9) 0.7456(8) 0.6065(6) 0.146(4) Uani 1 1 d .
Pt Pt 0.98851(3) 0.72913(3) 0.335207(14) 0.04099(16) Uani 1 1 d .

loop_
_atom_site_aniso_label
_atom_site_aniso_U_11
_atom_site_aniso_U_22
_atom_site_aniso_U_33
_atom_site_aniso_U_23
_atom_site_aniso_U_13
_atom_site_aniso_U_12
C1 0.062(4) 0.027(4) 0.043(4) -0.003(3) 0.014(3) 0.000(3)
C2 0.083(6) 0.065(6) 0.045(4) 0.014(5) 0.013(4) -0.002(5)
C3 0.117(8) 0.047(5) 0.055(5) 0.008(4) 0.051(5) -0.001(6)
C4 0.064(6) 0.108(10) 0.087(7) -0.009(7) 0.034(5) -0.026(6)
C5 0.090(7) 0.058(7) 0.054(5) -0.002(4) 0.028(5) -0.003(5)
C6 0.067(5) 0.063(6) 0.066(5) 0.014(5) 0.023(4) 0.018(5)
C7 0.088(6) 0.047(5) 0.064(5) -0.026(5) 0.023(5) -0.016(5)
C8 0.045(4) 0.053(5) 0.056(4) -0.005(4) 0.007(4) -0.005(4)
C9 0.055(5) 0.069(6) 0.065(5) -0.003(5) 0.004(4) -0.016(5)
C10 0.084(7) 0.046(5) 0.065(5) -0.004(5) 0.016(5) -0.016(5)
C11 0.056(5) 0.039(5) 0.058(5) 0.000(4) 0.004(4) 0.005(4)
C12 0.051(4) 0.043(4) 0.035(3) 0.006(3) 0.014(3) 0.000(4)
C13 0.047(4) 0.051(5) 0.037(3) 0.006(4) 0.010(3) 0.002(4)
C14 0.068(6) 0.067(6) 0.071(6) 0.003(5) 0.006(5) 0.017(5)
C15 0.049(5) 0.099(10) 0.092(7) 0.009(7) -0.006(5) 0.012(6)
C16 0.050(5) 0.101(9) 0.085(7) 0.006(7) -0.005(5) -0.007(6)
C17 0.056(5) 0.078(7) 0.059(5) -0.011(5) 0.001(4) -0.020(5)
O 0.065(3) 0.065(4) 0.048(3) 0.001(3) 0.006(3) 0.002(3)
N1 0.052(4) 0.054(4) 0.052(4) -0.001(3) 0.023(3) 0.002(3)
N2 0.041(3) 0.046(4) 0.036(3) 0.002(3) 0.002(2) 0.002(3)
N3 0.046(3) 0.055(5) 0.039(3) -0.004(3) 0.003(3) -0.003(3)
B 0.062(6) 0.058(7) 0.069(7) -0.022(6) 0.008(5) 0.000(6)
F1 0.154(7) 0.121(7) 0.097(5) 0.038(5) -0.025(5) -0.023(6)
F2 0.184(9) 0.072(5) 0.292(14) -0.003(8) 0.151(10) -0.001(6)
F3 0.132(7) 0.197(12) 0.096(5) 0.022(7) -0.016(5) -0.067(7)
F4 0.067(4) 0.151(8) 0.228(11) -0.076(8) 0.057(6) -0.012(4)
Pt 0.0490(2) 0.0377(2) 0.03813(19) -0.00160(13) 0.01325(12) -0.00158(13)

loop_
_atom_type_symbol
_atom_type_description
_atom_type_scat_dispersion_real
_atom_type_scat_dispersion_imag
_atom_type_scat_source
C C 0.0033 0.0016 'International Tables Vol C Tables 4.2.6.8 and 6.1.1.4'
H H 0.0000 0.0000 'International Tables Vol C Tables 4.2.6.8 and 6.1.1.4'
O O 0.0106 0.0060 'International Tables Vol C Tables 4.2.6.8 and 6.1.1.4'
N N 0.0061 0.0033 'International Tables Vol C Tables 4.2.6.8 and 6.1.1.4'
B B 0.0013 0.0007 'International Tables Vol C Tables 4.2.6.8 and 6.1.1.4'
F F 0.0171 0.0103 'International Tables Vol C Tables 4.2.6.8 and 6.1.1.4'
Pt Pt -1.7033 8.3905 'International Tables Vol C Tables 4.2.6.8 and 6.1.1.4'

loop_
_geom_angle_atom_site_label_1
_geom_angle_atom_site_label_2
_geom_angle_atom_site_label_3
_geom_angle
O C1 N1 106.8(6)
O C1 Pt 118.0(5)
N1 C1 Pt 135.1(6)
C3 C2 O 110.5(8)
C3 C2 H1 124.7
O C2 H1 124.7
C2 C3 N1 105.5(8)
C2 C3 H2 127.3
N1 C3 H2 127.3
N1 C4 H3 109.5
N1 C4 H4 109.5
H3 C4 H4 109.5
N1 C4 H5 109.5
H3 C4 H5 109.5
H4 C4 H5 109.5
Pt C5 H6 109.5
Pt C5 H8 109.5
H6 C5 H8 109.5
Pt C5 H7 109.5
H6 C5 H7 109.5
H8 C5 H7 109.5
Pt C6 H9 109.5
Pt C6 H11 109.5
H9 C6 H11 109.5
Pt C6 H10 109.5
H9 C6 H10 109.5
H11 C6 H10 109.5
Pt C7 H13 109.5
Pt C7 H14 109.5
H13 C7 H14 109.5
Pt C7 H12 109.5
H13 C7 H12 109.5
H14 C7 H12 109.5
N2 C8 C9 122.0(9)
N2 C8 H15 119.0
C9 C8 H15 119.0
C10 C9 C8 119.9(8)
C10 C9 H16 120.0
C8 C9 H16 120.0
C11 C10 C9 119.8(9)
C11 C10 H17 120.1
C9 C10 H17 120.1
C10 C11 C12 119.9(8)
C10 C11 H18 120.0
C12 C11 H18 120.0
N2 C12 C11 121.0(7)
N2 C12 C13 114.9(7)
C11 C12 C13 124.0(7)
N3 C13 C14 121.2(8)
N3 C13 C12 116.7(7)
C14 C13 C12 122.1(8)
C15 C14 C13 118.7(10)
C15 C14 H19 120.6
C13 C14 H19 120.6
C14 C15 C16 120.6(10)
C14 C15 H20 119.7
C16 C15 H20 119.7
C17 C16 C15 118.7(9)
C17 C16 H21 120.7
C15 C16 H21 120.7
N3 C17 C16 122.8(11)
N3 C17 H22 118.6
C16 C17 H22 118.6
C1 O C2 108.0(7)
C1 N1 C3 109.0(7)
C1 N1 C4 126.9(7)
C3 N1 C4 124.0(8)
C8 N2 C12 117.3(7)
C8 N2 Pt 126.3(6)
C12 N2 Pt 116.4(5)
C13 N3 C17 118.0(8)
C13 N3 Pt 115.5(5)
C17 N3 Pt 126.4(7)
F2 B F3 115.3(12)
F2 B F4 108.1(11)
F3 B F4 107.9(10)
F2 B F1 109.7(10)
F3 B F1 102.9(10)
F4 B F1 112.9(11)
C7 Pt C6 85.1(4)
C7 Pt C1 93.4(3)
C6 Pt C1 88.6(3)
C7 Pt C5 86.9(4)
C6 Pt C5 89.9(4)
C1 Pt C5 178.4(4)
C7 Pt N2 175.7(3)
C6 Pt N2 98.3(3)
C1 Pt N2 89.2(2)
C5 Pt N2 90.6(3)
C7 Pt N3 99.9(3)
C6 Pt N3 172.9(3)
C1 Pt N3 96.1(3)
C5 Pt N3 85.4(3)
N2 Pt N3 76.4(2)

loop_
_geom_bond_atom_site_label_1
_geom_bond_atom_site_label_2
_geom_bond_distance
C1 O 1.337(9)
C1 N1 1.332(10)
C1 Pt 2.090(7)
C2 C3 1.273(13)
C2 O 1.384(10)
C2 H1 0.9300
C3 N1 1.426(11)
C3 H2 0.9300
C4 N1 1.453(11)
C4 H3 0.9600
C4 H4 0.9600
C4 H5 0.9600
C5 Pt 2.104(8)
C5 H6 0.9600
C5 H8 0.9600
C5 H7 0.9600
C6 Pt 2.065(8)
C6 H9 0.9600
C6 H11 0.9600
C6 H10 0.9600
C7 Pt 2.040(8)
C7 H13 0.9600
C7 H14 0.9600
C7 H12 0.9600
C8 N2 1.352(9)
C8 C9 1.372(13)
C8 H15 0.9300
C9 C10 1.345(14)
C9 H16 0.9300
C10 C11 1.335(12)
C10 H17 0.9300
C11 C12 1.395(12)
C11 H18 0.9300
C12 N2 1.352(10)
C12 C13 1.490(10)
C13 N3 1.347(11)
C13 C14 1.389(12)
C14 C15 1.362(13)
C14 H19 0.9300
C15 C16 1.360(18)
C15 H20 0.9300
C16 C17 1.352(16)
C16 H21 0.9300
C17 N3 1.356(10)
C17 H22 0.9300
N2 Pt 2.153(7)
N3 Pt 2.157(7)
B F2 1.315(15)
B F3 1.360(13)
B F4 1.364(13)
B F1 1.387(14)

loop_
_geom_torsion_atom_site_label_1
_geom_torsion_atom_site_label_2
_geom_torsion_atom_site_label_3
_geom_torsion_atom_site_label_4
_geom_torsion
O C2 C3 N1 -3.5(12)
N2 C8 C9 C10 2.1(14)
C8 C9 C10 C11 -0.6(15)
C9 C10 C11 C12 0.4(14)
C10 C11 C12 N2 -1.6(12)
C10 C11 C12 C13 -178.3(7)
N2 C12 C13 N3 -0.5(9)
C11 C12 C13 N3 176.3(7)
N2 C12 C13 C14 -179.5(8)
C11 C12 C13 C14 -2.6(12)
N3 C13 C14 C15 -1.8(14)
C12 C13 C14 C15 177.1(9)
C13 C14 C15 C16 0.2(17)
C14 C15 C16 C17 -0.4(18)
C15 C16 C17 N3 2.1(17)
N1 C1 O C2 0.0(9)
Pt C1 O C2 176.2(6)
C3 C2 O C1 2.4(12)
O C1 N1 C3 -2.1(9)
Pt C1 N1 C3 -177.3(6)
O C1 N1 C4 -179.3(9)
Pt C1 N1 C4 5.5(14)
C2 C3 N1 C1 3.6(11)
C2 C3 N1 C4 -179.1(10)
C9 C8 N2 C12 -3.2(11)
C9 C8 N2 Pt 176.2(6)
C11 C12 N2 C8 2.9(10)
C13 C12 N2 C8 179.8(6)
C11 C12 N2 Pt -176.5(6)
C13 C12 N2 Pt 0.4(8)
C14 C13 N3 C17 3.4(12)
C12 C13 N3 C17 -175.5(7)
C14 C13 N3 Pt 179.3(6)
C12 C13 N3 Pt 0.4(8)
C16 C17 N3 C13 -3.6(13)
C16 C17 N3 Pt -179.1(8)
O C1 Pt C7 131.5(6)
N1 C1 Pt C7 -53.8(8)
O C1 Pt C6 46.4(7)
N1 C1 Pt C6 -138.8(9)
O C1 Pt C5 32(12)
N1 C1 Pt C5 -153(12)
O C1 Pt N2 -51.9(6)
N1 C1 Pt N2 122.9(8)
O C1 Pt N3 -128.2(6)
N1 C1 Pt N3 46.6(8)
C8 N2 Pt C7 -148(4)
C12 N2 Pt C7 31(4)
C8 N2 Pt C6 -4.4(7)
C12 N2 Pt C6 175.0(5)
C8 N2 Pt C1 84.0(6)
C12 N2 Pt C1 -96.6(5)
C8 N2 Pt C5 -94.4(7)
C12 N2 Pt C5 85.0(6)
C8 N2 Pt N3 -179.5(6)
C12 N2 Pt N3 -0.2(5)
C13 N3 Pt C7 -177.9(6)
C17 N3 Pt C7 -2.3(7)
C13 N3 Pt C6 -43(3)
C17 N3 Pt C6 132(2)
C13 N3 Pt C1 87.6(6)
C17 N3 Pt C1 -96.9(7)
C13 N3 Pt C5 -91.9(6)
C17 N3 Pt C5 83.7(7)
C13 N3 Pt N2 -0.1(5)
C17 N3 Pt N2 175.4(7)
